data_7130807
loop_
_publ_author_name
'L\"owe, Pawel'
'Dielmann, Fabian'

_publ_section_title
;
 Crystalline phosphino(silyl)carbenes that readily form transition metal
 complexes
;
_journal_name_full 'Chemical Communications'
_journal_paper_doi 10.1039/D2CC04321A
_journal_year 2022
_chemical_formula_moiety 'Cl, 2(C11 H22 N3 P0.5), 2(C6 H5 F)'
_chemical_formula_sum 'C34 H54 Cl F2 N6 P'
_chemical_formula_weight 651.25
_chemical_name_systematic (sItBuN)2PCl
_space_group_crystal_system monoclinic
_space_group_IT_number 14
_space_group_name_Hall '-P 2ybc'
_space_group_name_H-M_alt 'P 1 21/c 1'
_atom_sites_solution_hydrogens geom
_atom_sites_solution_primary dual
_audit_creation_date 2022-03-10
_audit_creation_method
;
Olex2 1.3
(compiled 2020.11.12 svn.r5f609507 for OlexSys, GUI svn.r6408)
;
_audit_update_record
;
2022-09-27 deposited with the CCDC.	2022-09-28 downloaded from the CCDC.
;
_cell_angle_alpha 90
_cell_angle_beta 116.9270(10)
_cell_angle_gamma 90
_cell_formula_units_Z 4
_cell_length_a 26.3923(6)
_cell_length_b 5.86980(10)
_cell_length_c 26.0141(6)
_cell_measurement_reflns_used 9519
_cell_measurement_temperature 100.0
_cell_measurement_theta_max 29.58
_cell_measurement_theta_min 2.28
_cell_volume 3593.12(14)
_computing_cell_refinement 'SAINT v8.37A (Bruker, 2015)'
_computing_data_collection 'Bruker SMART'
_computing_data_reduction 'SAINT v8.37A (Bruker, 2015)'
_computing_molecular_graphics 'Olex2 1.3 (Dolomanov et al., 2009)'
_computing_publication_material 'Olex2 1.3 (Dolomanov et al., 2009)'
_computing_structure_refinement 'SHELXL 2013/4 (Sheldrick, 2015)'
_computing_structure_solution 'SHELXT 2014/5 (Sheldrick, 2014)'
_diffrn_ambient_temperature 100.0
_diffrn_measured_fraction_theta_full 0.993
_diffrn_measured_fraction_theta_max 0.993
_diffrn_measurement_device_type 'Bruker APEX-II CCD'
_diffrn_measurement_method '\f and \w scans'
_diffrn_radiation_type MoK\a
_diffrn_radiation_wavelength 0.71073
_diffrn_reflns_av_R_equivalents 0.0401
_diffrn_reflns_av_unetI/netI 0.0264
_diffrn_reflns_Laue_measured_fraction_full 0.993
_diffrn_reflns_Laue_measured_fraction_max 0.993
_diffrn_reflns_limit_h_max 36
_diffrn_reflns_limit_h_min -36
_diffrn_reflns_limit_k_max 8
_diffrn_reflns_limit_k_min -8
_diffrn_reflns_limit_l_max 36
_diffrn_reflns_limit_l_min -36
_diffrn_reflns_number 54469
_diffrn_reflns_point_group_measured_fraction_full 0.993
_diffrn_reflns_point_group_measured_fraction_max 0.993
_diffrn_reflns_theta_full 25.242
_diffrn_reflns_theta_max 29.605
_diffrn_reflns_theta_min 2.387
_diffrn_source_current 1.0
_diffrn_source_power 0.05
_diffrn_source_voltage 50.0
_diffrn_standards_number 0
_exptl_absorpt_coefficient_mu 0.193
_exptl_absorpt_correction_T_max 1.0000
_exptl_absorpt_correction_T_min 0.8527
_exptl_absorpt_correction_type multi-scan
_exptl_absorpt_process_details
;
SADABS-2016/2 (Bruker,2016/2) was used for absorption correction.
wR2(int) was 0.0767 before and 0.0507 after correction.
The Ratio of minimum to maximum transmission is 0.8527.
The \l/2 correction factor is Not present.
;
_exptl_crystal_colour 'clear colourless'
_exptl_crystal_colour_lustre clear
_exptl_crystal_colour_primary colourless
_exptl_crystal_density_diffrn 1.204
_exptl_crystal_description needle
_exptl_crystal_F_000 1400
_exptl_crystal_preparation 'via EXP PL787'
_exptl_crystal_recrystallization_method 'crystallized by cooling down a saturated solution of fluorobenzene'
_exptl_crystal_size_max 0.487
_exptl_crystal_size_mid 0.458
_exptl_crystal_size_min 0.41
_refine_diff_density_max 0.540
_refine_diff_density_min -0.450
_refine_diff_density_rms 0.126
_refine_ls_extinction_method none
_refine_ls_goodness_of_fit_ref 1.194
_refine_ls_hydrogen_treatment constr
_refine_ls_matrix_type full
_refine_ls_number_parameters 436
_refine_ls_number_reflns 10031
_refine_ls_number_restraints 0
_refine_ls_restrained_S_all 1.194
_refine_ls_R_factor_all 0.0497
_refine_ls_R_factor_gt 0.0484
_refine_ls_shift/su_max 0.001
_refine_ls_shift/su_mean 0.000
_refine_ls_structure_factor_coef Fsqd
_refine_ls_weighting_details 'w=1/[\s^2^(Fo^2^)+(0.0644P)^2^+0.9960P] where P=(Fo^2^+2Fc^2^)/3'
_refine_ls_weighting_scheme calc
_refine_ls_wR_factor_gt 0.1227
_refine_ls_wR_factor_ref 0.1238
_reflns_Friedel_coverage 0.000
_reflns_number_gt 9609
_reflns_number_total 10031
_reflns_threshold_expression 'I > 2\s(I)'
_cod_data_source_file d2cc04321a2.cif
_cod_data_source_block p21c_a
_cod_original_cell_volume 3593.12(13)
_cod_database_code 7130807
_shelxl_version_number 2013-4
_shelx_space_group_comment
;
The symmetry employed for this shelxl refinement is uniquely defined
by the following loop, which should always be used as a source of
symmetry information in preference to the above space-group names.
They are only intended as comments.
;
_shelx_estimated_absorpt_t_max 0.925
_shelx_estimated_absorpt_t_min 0.912
_olex2_refinement_description
;
1. Fixed Uiso
 At 1.2 times of:
  All C(H) groups, All C(H,H) groups
 At 1.5 times of:
  All C(H,H,H) groups
2. Others
 Fixed Sof: P1B(0.5) P1A(0.5) N1B(0.5) N4B(0.5) N4A(0.5) N1A(0.5)
3.a Secondary CH2 refined with riding coordinates:
 C5(H5A,H5B), C6(H6A,H6B), C2(H2A,H2B), C3(H3A,H3B)
3.b Aromatic/amide H refined with riding coordinates:
 C28(H28), C24(H24), C34(H34), C26(H26), C27(H27), C30(H30), C31(H31),
 C25(H25), C32(H32), C33(H33)
3.c Idealised Me refined as rotating group:
 C21(H21A,H21B,H21C), C17(H17A,H17B,H17C), C12(H12A,H12B,H12C), C16(H16A,H16B,
 H16C), C8(H8A,H8B,H8C), C20(H20A,H20B,H20C), C18(H18A,H18B,H18C), C10(H10A,
 H10B,H10C), C13(H13A,H13B,H13C), C22(H22A,H22B,H22C), C9(H9A,H9B,H9C),
 C14(H14A,H14B,H14C)
;
_olex2_date_sample_data_collection 2022-03-03
_olex2_date_sample_submission 2022-03-03
_olex2_exptl_crystal_mounting_method 'mounted on glass capillary'
_olex2_submission_original_sample_id PL787
_olex2_submission_special_instructions 'No special instructions were received'

loop_
_space_group_symop_operation_xyz
'x, y, z'
'-x, y+1/2, -z+1/2'
'-x, -y, -z'
'x, -y-1/2, z-1/2'

loop_
_atom_site_label
_atom_site_type_symbol
_atom_site_fract_x
_atom_site_fract_y
_atom_site_fract_z
_atom_site_U_iso_or_equiv
_atom_site_adp_type
_atom_site_occupancy
_atom_site_site_symmetry_order
_atom_site_calc_flag
_atom_site_refinement_flags_posn
_atom_site_refinement_flags_adp
_atom_site_refinement_flags_occupancy
_atom_site_disorder_assembly
_atom_site_disorder_group
Cl1 Cl 0.79531(2) 0.52346(5) 0.59318(2) 0.03107(8) Uani 1 1 d . . . . .
P1B P 0.98727(2) 0.10602(8) 0.48404(2) 0.01381(10) Uani 0.5 1 d . . P . .
P1A P 0.50440(2) -0.10383(8) 0.51849(2) 0.01294(10) Uani 0.5 1 d . . P . .
F1 F 1.21780(3) 0.55324(14) 0.66721(3) 0.03310(17) Uani 1 1 d . . . . .
F2 F 0.50885(3) 0.07205(16) 0.22189(4) 0.0401(2) Uani 1 1 d . . . . .
N2 N 0.64624(3) 0.12003(14) 0.56797(3) 0.01525(15) Uani 1 1 d . . . . .
N6 N 0.94188(3) 0.16314(14) 0.59477(3) 0.01522(15) Uani 1 1 d . . . . .
N3 N 0.62917(3) -0.11537(15) 0.49437(4) 0.01709(16) Uani 1 1 d . . . . .
N5 N 0.88185(3) -0.06224(15) 0.52432(3) 0.01613(15) Uani 1 1 d . . . . .
N1B N 0.5532(2) -0.0295(6) 0.5146(2) 0.0135(6) Uani 0.5 1 d . . P A 1
C1 C 0.60590(4) 0.00192(15) 0.52355(4) 0.01358(16) Uani 1 1 d . . . . .
N4B N 0.97249(18) -0.0110(5) 0.53034(18) 0.0142(6) Uani 0.5 1 d . . P B 2
C5 C 0.84983(4) 0.01933(18) 0.55469(4) 0.01998(19) Uani 1 1 d . . . . .
H5A H 0.8279 -0.1054 0.5609 0.024 Uiso 1 1 calc R U . . .
H5B H 0.8237 0.1447 0.5334 0.024 Uiso 1 1 calc R U . . .
C4 C 0.93338(4) 0.03899(16) 0.54732(4) 0.01409(16) Uani 1 1 d . . . . .
C7 C 0.63929(4) 0.23039(16) 0.61602(4) 0.01562(17) Uani 1 1 d . . . . .
C19 C 0.99752(4) 0.25197(17) 0.63902(4) 0.01782(18) Uani 1 1 d . . . . .
C6 C 0.89707(4) 0.10191(19) 0.61113(4) 0.02095(19) Uani 1 1 d . . . . .
H6A H 0.8849 0.2357 0.6260 0.025 Uiso 1 1 calc R U . . .
H6B H 0.9099 -0.0200 0.6406 0.025 Uiso 1 1 calc R U . . .
C11 C 0.59708(4) -0.21858(18) 0.43608(4) 0.01856(18) Uani 1 1 d . . . . .
C23 C 1.19937(4) 0.52205(19) 0.70795(4) 0.0214(2) Uani 1 1 d . . . . .
C15 C 0.85440(4) -0.18933(17) 0.46871(4) 0.01586(17) Uani 1 1 d . . . . .
C28 C 1.21232(4) 0.31910(18) 0.73798(4) 0.02140(19) Uani 1 1 d . . . . .
H28 H 1.2327 0.2029 0.7299 0.026 Uiso 1 1 calc R U . . .
C21 C 1.03898(5) 0.0566(2) 0.66726(5) 0.0310(3) Uani 1 1 d . . . . .
H21A H 1.0745 0.1169 0.6977 0.047 Uiso 1 1 calc R U . . .
H21B H 1.0468 -0.0210 0.6382 0.047 Uiso 1 1 calc R U . . .
H21C H 1.0223 -0.0518 0.6840 0.047 Uiso 1 1 calc R U . . .
C24 C 1.16953(4) 0.69525(19) 0.71770(5) 0.0237(2) Uani 1 1 d . . . . .
H24 H 1.1608 0.8318 0.6958 0.028 Uiso 1 1 calc R U . . .
C34 C 0.59126(5) -0.1422(2) 0.24282(5) 0.0285(2) Uani 1 1 d . . . . .
H34 H 0.5689 -0.2622 0.2188 0.034 Uiso 1 1 calc R U . . .
C26 C 1.16523(4) 0.4623(2) 0.79192(5) 0.0228(2) Uani 1 1 d . . . . .
H26 H 1.1537 0.4424 0.8213 0.027 Uiso 1 1 calc R U . . .
C2 C 0.70257(4) 0.0445(2) 0.57555(4) 0.0214(2) Uani 1 1 d . . . . .
H2A H 0.7183 -0.0774 0.6049 0.026 Uiso 1 1 calc R U . . .
H2B H 0.7298 0.1729 0.5867 0.026 Uiso 1 1 calc R U . . .
C27 C 1.19461(4) 0.28966(18) 0.78042(4) 0.02123(19) Uani 1 1 d . . . . .
H27 H 1.2026 0.1512 0.8016 0.025 Uiso 1 1 calc R U . . .
C29 C 0.56635(5) 0.0542(2) 0.24981(5) 0.0247(2) Uani 1 1 d . . . . .
C30 C 0.59682(5) 0.2331(2) 0.28408(5) 0.0264(2) Uani 1 1 d . . . . .
H30 H 0.5782 0.3657 0.2880 0.032 Uiso 1 1 calc R U . . .
C17 C 0.85011(5) -0.04207(19) 0.41851(4) 0.0245(2) Uani 1 1 d . . . . .
H17A H 0.8884 -0.0040 0.4239 0.037 Uiso 1 1 calc R U . . .
H17B H 0.8294 0.0984 0.4171 0.037 Uiso 1 1 calc R U . . .
H17C H 0.8298 -0.1260 0.3823 0.037 Uiso 1 1 calc R U . . .
C12 C 0.56144(5) -0.41776(19) 0.43888(5) 0.0268(2) Uani 1 1 d . . . . .
H12A H 0.5345 -0.3637 0.4526 0.040 Uiso 1 1 calc R U . . .
H12B H 0.5864 -0.5334 0.4655 0.040 Uiso 1 1 calc R U . . .
H12C H 0.5405 -0.4844 0.4004 0.040 Uiso 1 1 calc R U . . .
C31 C 0.65562(5) 0.2137(2) 0.31281(5) 0.0272(2) Uani 1 1 d . . . . .
H31 H 0.6778 0.3346 0.3367 0.033 Uiso 1 1 calc R U . . .
C16 C 0.88704(5) -0.40968(17) 0.47359(5) 0.0235(2) Uani 1 1 d . . . . .
H16A H 0.8685 -0.4946 0.4373 0.035 Uiso 1 1 calc R U . . .
H16B H 0.8874 -0.5026 0.5051 0.035 Uiso 1 1 calc R U . . .
H16C H 0.9261 -0.3733 0.4815 0.035 Uiso 1 1 calc R U . . .
C25 C 1.15264(4) 0.6637(2) 0.76063(5) 0.0253(2) Uani 1 1 d . . . . .
H25 H 1.1324 0.7808 0.7686 0.030 Uiso 1 1 calc R U . . .
C3 C 0.68884(4) -0.0436(2) 0.51595(5) 0.0218(2) Uani 1 1 d . . . . .
H3A H 0.6927 0.0777 0.4915 0.026 Uiso 1 1 calc R U . . .
H3B H 0.7135 -0.1736 0.5179 0.026 Uiso 1 1 calc R U . . .
C8 C 0.59711(5) 0.4273(2) 0.59271(5) 0.0277(2) Uani 1 1 d . . . . .
H8A H 0.5931 0.5002 0.6246 0.042 Uiso 1 1 calc R U . . .
H8B H 0.5601 0.3690 0.5645 0.042 Uiso 1 1 calc R U . . .
H8C H 0.6110 0.5390 0.5741 0.042 Uiso 1 1 calc R U . . .
C32 C 0.68209(5) 0.0187(2) 0.30681(5) 0.0285(2) Uani 1 1 d . . . . .
H32 H 0.7223 0.0066 0.3266 0.034 Uiso 1 1 calc R U . . .
C20 C 0.98717(5) 0.3782(2) 0.68505(5) 0.0292(2) Uani 1 1 d . . . . .
H20A H 0.9731 0.2706 0.7045 0.044 Uiso 1 1 calc R U . . .
H20B H 0.9589 0.4985 0.6667 0.044 Uiso 1 1 calc R U . . .
H20C H 1.0229 0.4461 0.7134 0.044 Uiso 1 1 calc R U . . .
C33 C 0.65006(5) -0.1587(2) 0.27206(5) 0.0302(2) Uani 1 1 d . . . . .
H33 H 0.6684 -0.2922 0.2683 0.036 Uiso 1 1 calc R U . . .
C18 C 0.79400(5) -0.2531(3) 0.45745(5) 0.0335(3) Uani 1 1 d . . . . .
H18A H 0.7720 -0.1140 0.4537 0.050 Uiso 1 1 calc R U . . .
H18B H 0.7956 -0.3441 0.4897 0.050 Uiso 1 1 calc R U . . .
H18C H 0.7758 -0.3419 0.4218 0.050 Uiso 1 1 calc R U . . .
C10 C 0.69656(5) 0.3335(2) 0.65754(5) 0.0303(3) Uani 1 1 d . . . . .
H10A H 0.7091 0.4398 0.6365 0.045 Uiso 1 1 calc R U . . .
H10B H 0.7247 0.2116 0.6743 0.045 Uiso 1 1 calc R U . . .
H10C H 0.6926 0.4151 0.6884 0.045 Uiso 1 1 calc R U . . .
C13 C 0.56102(6) -0.0389(2) 0.39238(5) 0.0328(3) Uani 1 1 d . . . . .
H13A H 0.5423 -0.1073 0.3539 0.049 Uiso 1 1 calc R U . . .
H13B H 0.5854 0.0868 0.3923 0.049 Uiso 1 1 calc R U . . .
H13C H 0.5322 0.0193 0.4029 0.049 Uiso 1 1 calc R U . . .
C22 C 1.02168(6) 0.4248(2) 0.61209(5) 0.0318(3) Uani 1 1 d . . . . .
H22A H 1.0573 0.4873 0.6420 0.048 Uiso 1 1 calc R U . . .
H22B H 0.9942 0.5484 0.5944 0.048 Uiso 1 1 calc R U . . .
H22C H 1.0290 0.3495 0.5825 0.048 Uiso 1 1 calc R U . . .
C9 C 0.62200(6) 0.0564(2) 0.64847(5) 0.0305(2) Uani 1 1 d . . . . .
H9A H 0.6211 0.1294 0.6819 0.046 Uiso 1 1 calc R U . . .
H9B H 0.6496 -0.0688 0.6615 0.046 Uiso 1 1 calc R U . . .
H9C H 0.5842 -0.0035 0.6229 0.046 Uiso 1 1 calc R U . . .
C14 C 0.64019(6) -0.3154(3) 0.41745(6) 0.0410(3) Uani 1 1 d . . . . .
H14A H 0.6658 -0.4206 0.4470 0.061 Uiso 1 1 calc R U . . .
H14B H 0.6623 -0.1905 0.4126 0.061 Uiso 1 1 calc R U . . .
H14C H 0.6200 -0.3969 0.3808 0.061 Uiso 1 1 calc R U . . .
N4A N 0.96834(18) 0.0548(5) 0.52244(18) 0.0148(6) Uani 0.5 1 d . . P B 1
N1A N 0.5496(2) 0.0304(6) 0.5062(2) 0.0137(6) Uani 0.5 1 d . . P A 2

loop_
_atom_site_aniso_label
_atom_site_aniso_U_11
_atom_site_aniso_U_22
_atom_site_aniso_U_33
_atom_site_aniso_U_23
_atom_site_aniso_U_13
_atom_site_aniso_U_12
Cl1 0.04647(18) 0.01927(13) 0.04249(17) 0.00195(10) 0.03331(14) 0.00295(10)
P1B 0.01270(19) 0.0151(2) 0.0153(2) 0.00114(16) 0.00790(16) -0.00030(16)
P1A 0.01054(19) 0.0132(2) 0.0150(2) 0.00025(15) 0.00575(16) -0.00003(15)
F1 0.0383(4) 0.0430(4) 0.0219(3) -0.0016(3) 0.0171(3) -0.0084(3)
F2 0.0206(3) 0.0484(5) 0.0431(4) 0.0108(4) 0.0072(3) -0.0006(3)
N2 0.0108(3) 0.0196(4) 0.0147(3) -0.0033(3) 0.0052(3) -0.0007(3)
N6 0.0140(3) 0.0176(4) 0.0156(3) -0.0021(3) 0.0081(3) -0.0014(3)
N3 0.0126(3) 0.0226(4) 0.0174(4) -0.0059(3) 0.0079(3) -0.0024(3)
N5 0.0130(3) 0.0217(4) 0.0159(3) -0.0033(3) 0.0085(3) -0.0026(3)
N1B 0.0107(10) 0.0154(17) 0.0135(14) 0.0013(11) 0.0048(9) 0.0019(12)
C1 0.0131(4) 0.0148(4) 0.0133(4) 0.0001(3) 0.0064(3) -0.0008(3)
N4B 0.0142(10) 0.0149(15) 0.0149(12) 0.0008(11) 0.0078(9) -0.0027(12)
C5 0.0164(4) 0.0252(5) 0.0236(4) -0.0059(4) 0.0136(4) -0.0037(3)
C4 0.0128(4) 0.0157(4) 0.0140(4) 0.0007(3) 0.0062(3) 0.0005(3)
C7 0.0156(4) 0.0173(4) 0.0134(4) -0.0023(3) 0.0061(3) -0.0006(3)
C19 0.0160(4) 0.0195(4) 0.0154(4) -0.0030(3) 0.0049(3) -0.0010(3)
C6 0.0208(4) 0.0268(5) 0.0208(4) -0.0047(4) 0.0143(4) -0.0039(4)
C11 0.0192(4) 0.0216(4) 0.0173(4) -0.0068(3) 0.0105(3) -0.0053(3)
C23 0.0202(4) 0.0269(5) 0.0149(4) -0.0030(4) 0.0060(3) -0.0051(4)
C15 0.0134(4) 0.0191(4) 0.0141(4) -0.0014(3) 0.0054(3) -0.0018(3)
C28 0.0200(4) 0.0218(5) 0.0218(4) -0.0044(4) 0.0089(4) 0.0010(4)
C21 0.0249(5) 0.0304(6) 0.0242(5) -0.0031(4) -0.0009(4) 0.0082(4)
C24 0.0198(4) 0.0211(5) 0.0216(4) 0.0016(4) 0.0019(4) 0.0000(4)
C34 0.0331(6) 0.0276(5) 0.0258(5) -0.0023(4) 0.0143(4) -0.0061(4)
C26 0.0178(4) 0.0289(5) 0.0227(5) -0.0016(4) 0.0100(4) 0.0005(4)
C2 0.0109(4) 0.0299(5) 0.0215(4) -0.0070(4) 0.0057(3) 0.0004(3)
C27 0.0192(4) 0.0212(5) 0.0214(4) 0.0010(4) 0.0075(4) 0.0004(4)
C29 0.0200(5) 0.0313(5) 0.0223(5) 0.0080(4) 0.0090(4) 0.0002(4)
C30 0.0273(5) 0.0255(5) 0.0299(5) 0.0027(4) 0.0161(4) 0.0032(4)
C17 0.0304(5) 0.0228(5) 0.0155(4) 0.0033(4) 0.0061(4) 0.0013(4)
C12 0.0355(6) 0.0205(5) 0.0305(5) -0.0102(4) 0.0203(5) -0.0111(4)
C31 0.0269(5) 0.0301(5) 0.0256(5) -0.0047(4) 0.0127(4) -0.0030(4)
C16 0.0258(5) 0.0147(4) 0.0236(5) -0.0013(4) 0.0056(4) -0.0002(4)
C25 0.0188(4) 0.0246(5) 0.0293(5) -0.0031(4) 0.0082(4) 0.0049(4)
C3 0.0122(4) 0.0305(5) 0.0238(5) -0.0076(4) 0.0091(4) -0.0019(4)
C8 0.0293(5) 0.0213(5) 0.0248(5) -0.0066(4) 0.0056(4) 0.0079(4)
C32 0.0224(5) 0.0373(6) 0.0264(5) -0.0005(4) 0.0115(4) 0.0024(4)
C20 0.0286(5) 0.0342(6) 0.0242(5) -0.0129(4) 0.0113(4) -0.0034(4)
C33 0.0340(6) 0.0288(6) 0.0329(6) -0.0016(5) 0.0197(5) 0.0039(5)
C18 0.0165(4) 0.0586(8) 0.0264(5) -0.0167(5) 0.0105(4) -0.0142(5)
C10 0.0197(5) 0.0456(7) 0.0218(5) -0.0166(5) 0.0061(4) -0.0075(5)
C13 0.0491(7) 0.0292(6) 0.0160(5) 0.0003(4) 0.0112(5) -0.0038(5)
C22 0.0342(6) 0.0332(6) 0.0261(5) -0.0080(4) 0.0121(5) -0.0197(5)
C9 0.0477(7) 0.0273(5) 0.0240(5) -0.0001(4) 0.0228(5) -0.0068(5)
C14 0.0304(6) 0.0623(9) 0.0395(7) -0.0301(7) 0.0240(5) -0.0115(6)
N4A 0.0128(10) 0.0153(15) 0.0184(13) -0.0008(11) 0.0088(9) -0.0012(12)
N1A 0.0121(11) 0.0166(18) 0.0129(14) 0.0009(11) 0.0060(10) -0.0012(13)

loop_
_atom_type_symbol
_atom_type_description
_atom_type_scat_dispersion_real
_atom_type_scat_dispersion_imag
_atom_type_scat_source
C C 0.0033 0.0016 'International Tables Vol C Tables 4.2.6.8 and 6.1.1.4'
H H 0.0000 0.0000 'International Tables Vol C Tables 4.2.6.8 and 6.1.1.4'
Cl Cl 0.1484 0.1585 'International Tables Vol C Tables 4.2.6.8 and 6.1.1.4'
F F 0.0171 0.0103 'International Tables Vol C Tables 4.2.6.8 and 6.1.1.4'
N N 0.0061 0.0033 'International Tables Vol C Tables 4.2.6.8 and 6.1.1.4'
P P 0.1023 0.0942 'International Tables Vol C Tables 4.2.6.8 and 6.1.1.4'

loop_
_geom_angle_atom_site_label_1
_geom_angle_atom_site_label_2
_geom_angle_atom_site_label_3
_geom_angle
_geom_angle_site_symmetry_1
_geom_angle_site_symmetry_3
_geom_angle_publ_flag
N4B P1B N4B 120.79(17) 3_756 . ?
N1A P1A N1A 118.6(2) 3_656 . ?
C1 N2 C7 126.16(8) . . ?
C1 N2 C2 108.36(8) . . ?
C2 N2 C7 121.14(7) . . ?
C4 N6 C19 125.97(8) . . ?
C4 N6 C6 107.90(8) . . ?
C6 N6 C19 120.13(8) . . ?
C1 N3 C11 125.56(8) . . ?
C1 N3 C3 108.51(8) . . ?
C3 N3 C11 121.37(8) . . ?
C5 N5 C15 122.53(7) . . ?
C4 N5 C5 109.05(8) . . ?
C4 N5 C15 126.81(8) . . ?
C1 N1B P1A 135.2(2) . 3_656 ?
N2 C1 N3 110.87(8) . . ?
N2 C1 N1A 122.8(2) . . ?
N1B C1 N2 125.6(2) . . ?
N1B C1 N3 122.6(2) . . ?
N1A C1 N3 125.5(2) . . ?
C4 N4B P1B 130.9(2) . . ?
N5 C5 H5A 111.4 . . ?
N5 C5 H5B 111.4 . . ?
N5 C5 C6 101.76(7) . . ?
H5A C5 H5B 109.3 . . ?
C6 C5 H5A 111.4 . . ?
C6 C5 H5B 111.4 . . ?
N5 C4 N6 110.89(8) . . ?
N4B C4 N6 125.9(2) . . ?
N4B C4 N5 122.3(2) . . ?
N4A C4 N6 122.0(2) . . ?
N4A C4 N5 126.0(2) . . ?
N2 C7 C8 109.89(8) . . ?
N2 C7 C10 107.85(8) . . ?
N2 C7 C9 110.82(8) . . ?
C8 C7 C10 106.90(9) . . ?
C9 C7 C8 112.38(9) . . ?
C9 C7 C10 108.82(9) . . ?
N6 C19 C21 110.49(9) . . ?
N6 C19 C20 108.07(8) . . ?
N6 C19 C22 110.38(8) . . ?
C21 C19 C20 109.26(9) . . ?
C21 C19 C22 111.29(10) . . ?
C22 C19 C20 107.24(9) . . ?
N6 C6 C5 102.40(8) . . ?
N6 C6 H6A 111.3 . . ?
N6 C6 H6B 111.3 . . ?
C5 C6 H6A 111.3 . . ?
C5 C6 H6B 111.3 . . ?
H6A C6 H6B 109.2 . . ?
N3 C11 C12 110.01(8) . . ?
N3 C11 C13 110.62(9) . . ?
N3 C11 C14 108.13(8) . . ?
C12 C11 C13 112.07(10) . . ?
C12 C11 C14 107.05(10) . . ?
C13 C11 C14 108.80(11) . . ?
F1 C23 C28 118.15(10) . . ?
F1 C23 C24 118.60(10) . . ?
C24 C23 C28 123.25(10) . . ?
N5 C15 C17 111.20(8) . . ?
N5 C15 C16 109.57(8) . . ?
N5 C15 C18 108.31(8) . . ?
C17 C15 C16 111.79(8) . . ?
C17 C15 C18 107.90(9) . . ?
C16 C15 C18 107.95(9) . . ?
C23 C28 H28 121.0 . . ?
C23 C28 C27 118.07(10) . . ?
C27 C28 H28 121.0 . . ?
C19 C21 H21A 109.5 . . ?
C19 C21 H21B 109.5 . . ?
C19 C21 H21C 109.5 . . ?
H21A C21 H21B 109.5 . . ?
H21A C21 H21C 109.5 . . ?
H21B C21 H21C 109.5 . . ?
C23 C24 H24 121.1 . . ?
C23 C24 C25 117.89(10) . . ?
C25 C24 H24 121.1 . . ?
C29 C34 H34 121.1 . . ?
C29 C34 C33 117.88(11) . . ?
C33 C34 H34 121.1 . . ?
C27 C26 H26 119.9 . . ?
C25 C26 H26 119.9 . . ?
C25 C26 C27 120.28(10) . . ?
N2 C2 H2A 111.4 . . ?
N2 C2 H2B 111.4 . . ?
N2 C2 C3 101.89(8) . . ?
H2A C2 H2B 109.3 . . ?
C3 C2 H2A 111.4 . . ?
C3 C2 H2B 111.4 . . ?
C28 C27 H27 119.9 . . ?
C26 C27 C28 120.11(10) . . ?
C26 C27 H27 119.9 . . ?
F2 C29 C34 118.54(11) . . ?
F2 C29 C30 118.13(11) . . ?
C30 C29 C34 123.32(11) . . ?
C29 C30 H30 121.0 . . ?
C29 C30 C31 117.95(11) . . ?
C31 C30 H30 121.0 . . ?
C15 C17 H17A 109.5 . . ?
C15 C17 H17B 109.5 . . ?
C15 C17 H17C 109.5 . . ?
H17A C17 H17B 109.5 . . ?
H17A C17 H17C 109.5 . . ?
H17B C17 H17C 109.5 . . ?
C11 C12 H12A 109.5 . . ?
C11 C12 H12B 109.5 . . ?
C11 C12 H12C 109.5 . . ?
H12A C12 H12B 109.5 . . ?
H12A C12 H12C 109.5 . . ?
H12B C12 H12C 109.5 . . ?
C30 C31 H31 119.9 . . ?
C32 C31 C30 120.30(11) . . ?
C32 C31 H31 119.9 . . ?
C15 C16 H16A 109.5 . . ?
C15 C16 H16B 109.5 . . ?
C15 C16 H16C 109.5 . . ?
H16A C16 H16B 109.5 . . ?
H16A C16 H16C 109.5 . . ?
H16B C16 H16C 109.5 . . ?
C24 C25 H25 119.8 . . ?
C26 C25 C24 120.40(10) . . ?
C26 C25 H25 119.8 . . ?
N3 C3 C2 101.92(8) . . ?
N3 C3 H3A 111.4 . . ?
N3 C3 H3B 111.4 . . ?
C2 C3 H3A 111.4 . . ?
C2 C3 H3B 111.4 . . ?
H3A C3 H3B 109.2 . . ?
C7 C8 H8A 109.5 . . ?
C7 C8 H8B 109.5 . . ?
C7 C8 H8C 109.5 . . ?
H8A C8 H8B 109.5 . . ?
H8A C8 H8C 109.5 . . ?
H8B C8 H8C 109.5 . . ?
C31 C32 H32 119.9 . . ?
C31 C32 C33 120.25(11) . . ?
C33 C32 H32 119.9 . . ?
C19 C20 H20A 109.5 . . ?
C19 C20 H20B 109.5 . . ?
C19 C20 H20C 109.5 . . ?
H20A C20 H20B 109.5 . . ?
H20A C20 H20C 109.5 . . ?
H20B C20 H20C 109.5 . . ?
C34 C33 H33 119.9 . . ?
C32 C33 C34 120.30(11) . . ?
C32 C33 H33 119.9 . . ?
C15 C18 H18A 109.5 . . ?
C15 C18 H18B 109.5 . . ?
C15 C18 H18C 109.5 . . ?
H18A C18 H18B 109.5 . . ?
H18A C18 H18C 109.5 . . ?
H18B C18 H18C 109.5 . . ?
C7 C10 H10A 109.5 . . ?
C7 C10 H10B 109.5 . . ?
C7 C10 H10C 109.5 . . ?
H10A C10 H10B 109.5 . . ?
H10A C10 H10C 109.5 . . ?
H10B C10 H10C 109.5 . . ?
C11 C13 H13A 109.5 . . ?
C11 C13 H13B 109.5 . . ?
C11 C13 H13C 109.5 . . ?
H13A C13 H13B 109.5 . . ?
H13A C13 H13C 109.5 . . ?
H13B C13 H13C 109.5 . . ?
C19 C22 H22A 109.5 . . ?
C19 C22 H22B 109.5 . . ?
C19 C22 H22C 109.5 . . ?
H22A C22 H22B 109.5 . . ?
H22A C22 H22C 109.5 . . ?
H22B C22 H22C 109.5 . . ?
C7 C9 H9A 109.5 . . ?
C7 C9 H9B 109.5 . . ?
C7 C9 H9C 109.5 . . ?
H9A C9 H9B 109.5 . . ?
H9A C9 H9C 109.5 . . ?
H9B C9 H9C 109.5 . . ?
C11 C14 H14A 109.5 . . ?
C11 C14 H14B 109.5 . . ?
C11 C14 H14C 109.5 . . ?
H14A C14 H14B 109.5 . . ?
H14A C14 H14C 109.5 . . ?
H14B C14 H14C 109.5 . . ?
C4 N4A P1B 135.7(2) . 3_756 ?
C1 N1A P1A 133.4(2) . . ?

loop_
_geom_bond_atom_site_label_1
_geom_bond_atom_site_label_2
_geom_bond_distance
_geom_bond_site_symmetry_2
_geom_bond_publ_flag
P1B N4B 1.392(4) 3_756 ?
P1B N4B 1.581(4) . ?
P1B N4A 1.572(4) 3_756 ?
P1A N1B 1.575(4) 3_656 ?
P1A N1A 1.578(5) . ?
P1A N1A 1.341(5) 3_656 ?
F1 C23 1.3638(12) . ?
F2 C29 1.3576(13) . ?
N2 C1 1.3546(11) . ?
N2 C7 1.4910(12) . ?
N2 C2 1.4766(12) . ?
N6 C4 1.3618(12) . ?
N6 C19 1.4907(12) . ?
N6 C6 1.4712(12) . ?
N3 C1 1.3598(12) . ?
N3 C11 1.4902(12) . ?
N3 C3 1.4736(12) . ?
N5 C5 1.4738(12) . ?
N5 C4 1.3503(12) . ?
N5 C15 1.4917(12) . ?
N1B P1A 1.575(4) 3_656 ?
N1B C1 1.315(5) . ?
C1 N1A 1.355(5) . ?
N4B C4 1.327(5) . ?
C5 H5A 0.9900 . ?
C5 H5B 0.9900 . ?
C5 C6 1.5122(14) . ?
C4 N4A 1.349(4) . ?
C7 C8 1.5268(14) . ?
C7 C10 1.5293(14) . ?
C7 C9 1.5208(14) . ?
C19 C21 1.5248(15) . ?
C19 C20 1.5341(14) . ?
C19 C22 1.5267(16) . ?
C6 H6A 0.9900 . ?
C6 H6B 0.9900 . ?
C11 C12 1.5228(14) . ?
C11 C13 1.5268(16) . ?
C11 C14 1.5334(15) . ?
C23 C28 1.3801(15) . ?
C23 C24 1.3781(16) . ?
C15 C17 1.5269(14) . ?
C15 C16 1.5271(14) . ?
C15 C18 1.5309(14) . ?
C28 H28 0.9500 . ?
C28 C27 1.3908(14) . ?
C21 H21A 0.9800 . ?
C21 H21B 0.9800 . ?
C21 H21C 0.9800 . ?
C24 H24 0.9500 . ?
C24 C25 1.3895(16) . ?
C34 H34 0.9500 . ?
C34 C29 1.3793(17) . ?
C34 C33 1.3883(17) . ?
C26 H26 0.9500 . ?
C26 C27 1.3882(15) . ?
C26 C25 1.3881(16) . ?
C2 H2A 0.9900 . ?
C2 H2B 0.9900 . ?
C2 C3 1.5146(14) . ?
C27 H27 0.9500 . ?
C29 C30 1.3764(17) . ?
C30 H30 0.9500 . ?
C30 C31 1.3890(16) . ?
C17 H17A 0.9800 . ?
C17 H17B 0.9800 . ?
C17 H17C 0.9800 . ?
C12 H12A 0.9800 . ?
C12 H12B 0.9800 . ?
C12 H12C 0.9800 . ?
C31 H31 0.9500 . ?
C31 C32 1.3859(17) . ?
C16 H16A 0.9800 . ?
C16 H16B 0.9800 . ?
C16 H16C 0.9800 . ?
C25 H25 0.9500 . ?
C3 H3A 0.9900 . ?
C3 H3B 0.9900 . ?
C8 H8A 0.9800 . ?
C8 H8B 0.9800 . ?
C8 H8C 0.9800 . ?
C32 H32 0.9500 . ?
C32 C33 1.3874(18) . ?
C20 H20A 0.9800 . ?
C20 H20B 0.9800 . ?
C20 H20C 0.9800 . ?
C33 H33 0.9500 . ?
C18 H18A 0.9800 . ?
C18 H18B 0.9800 . ?
C18 H18C 0.9800 . ?
C10 H10A 0.9800 . ?
C10 H10B 0.9800 . ?
C10 H10C 0.9800 . ?
C13 H13A 0.9800 . ?
C13 H13B 0.9800 . ?
C13 H13C 0.9800 . ?
C22 H22A 0.9800 . ?
C22 H22B 0.9800 . ?
C22 H22C 0.9800 . ?
C9 H9A 0.9800 . ?
C9 H9B 0.9800 . ?
C9 H9C 0.9800 . ?
C14 H14A 0.9800 . ?
C14 H14B 0.9800 . ?
C14 H14C 0.9800 . ?
N4A P1B 1.572(4) 3_756 ?

loop_
_geom_torsion_atom_site_label_1
_geom_torsion_atom_site_label_2
_geom_torsion_atom_site_label_3
_geom_torsion_atom_site_label_4
_geom_torsion
_geom_torsion_site_symmetry_1
_geom_torsion_site_symmetry_2
_geom_torsion_site_symmetry_3
_geom_torsion_site_symmetry_4
_geom_torsion_publ_flag
P1B N4B C4 N6 -97.3(4) . . . . ?
P1B N4B C4 N5 94.5(4) . . . . ?
P1B N4B C4 N4A -13.2(8) . . . . ?
P1A N1B C1 N2 89.0(5) 3_656 . . . ?
P1A N1B C1 N3 -102.9(5) 3_656 . . . ?
P1A N1B C1 N1A 2.5(10) 3_656 . . . ?
F1 C23 C28 C27 178.56(9) . . . . ?
F1 C23 C24 C25 -177.95(9) . . . . ?
F2 C29 C30 C31 179.68(10) . . . . ?
N2 C1 N1A P1A -97.9(5) . . . . ?
N2 C2 C3 N3 -27.99(11) . . . . ?
N6 C4 N4A P1B 111.2(4) . . . 3_756 ?
N3 C1 N1A P1A 93.4(5) . . . . ?
N5 C5 C6 N6 27.18(10) . . . . ?
N5 C4 N4A P1B -81.6(5) . . . 3_756 ?
N1B P1A N1A C1 178.4(3) 3_656 . . . ?
N1B C1 N1A P1A 7.3(10) . . . . ?
C1 N2 C7 C8 -66.55(12) . . . . ?
C1 N2 C7 C10 177.27(10) . . . . ?
C1 N2 C7 C9 58.26(13) . . . . ?
C1 N2 C2 C3 24.60(11) . . . . ?
C1 N3 C11 C12 -68.37(13) . . . . ?
C1 N3 C11 C13 55.99(13) . . . . ?
C1 N3 C11 C14 175.03(11) . . . . ?
C1 N3 C3 C2 23.53(11) . . . . ?
N4B P1B N4B C4 -174.4(5) 3_756 . . . ?
N4B C4 N4A P1B 3.1(7) . . . 3_756 ?
C5 N5 C4 N6 6.70(11) . . . . ?
C5 N5 C4 N4B 176.53(17) . . . . ?
C5 N5 C4 N4A -161.67(17) . . . . ?
C5 N5 C15 C17 107.91(10) . . . . ?
C5 N5 C15 C16 -128.01(10) . . . . ?
C5 N5 C15 C18 -10.48(13) . . . . ?
C4 N6 C19 C21 -59.59(13) . . . . ?
C4 N6 C19 C20 -179.08(10) . . . . ?
C4 N6 C19 C22 63.93(13) . . . . ?
C4 N6 C6 C5 -24.96(10) . . . . ?
C4 N5 C5 C6 -21.71(11) . . . . ?
C4 N5 C15 C17 -56.02(13) . . . . ?
C4 N5 C15 C16 68.06(12) . . . . ?
C4 N5 C15 C18 -174.41(10) . . . . ?
C7 N2 C1 N3 -167.21(9) . . . . ?
C7 N2 C1 N1B 2.0(2) . . . . ?
C7 N2 C1 N1A 22.6(2) . . . . ?
C7 N2 C2 C3 -177.44(9) . . . . ?
C19 N6 C4 N5 164.56(9) . . . . ?
C19 N6 C4 N4B -4.8(2) . . . . ?
C19 N6 C4 N4A -26.5(2) . . . . ?
C19 N6 C6 C5 -179.27(8) . . . . ?
C6 N6 C4 N5 12.16(11) . . . . ?
C6 N6 C4 N4B -157.22(17) . . . . ?
C6 N6 C4 N4A -178.93(17) . . . . ?
C6 N6 C19 C21 89.77(11) . . . . ?
C6 N6 C19 C20 -29.72(12) . . . . ?
C6 N6 C19 C22 -146.71(10) . . . . ?
C11 N3 C1 N2 -164.91(9) . . . . ?
C11 N3 C1 N1B 25.5(2) . . . . ?
C11 N3 C1 N1A 4.9(2) . . . . ?
C11 N3 C3 C2 -179.18(9) . . . . ?
C23 C28 C27 C26 -0.54(15) . . . . ?
C23 C24 C25 C26 -0.67(16) . . . . ?
C15 N5 C5 C6 171.86(9) . . . . ?
C15 N5 C4 N6 172.40(9) . . . . ?
C15 N5 C4 N4B -17.8(2) . . . . ?
C15 N5 C4 N4A 4.0(2) . . . . ?
C28 C23 C24 C25 1.08(16) . . . . ?
C24 C23 C28 C27 -0.48(16) . . . . ?
C34 C29 C30 C31 0.17(17) . . . . ?
C2 N2 C1 N3 -10.65(11) . . . . ?
C2 N2 C1 N1B 158.59(18) . . . . ?
C2 N2 C1 N1A 179.20(18) . . . . ?
C2 N2 C7 C8 139.63(10) . . . . ?
C2 N2 C7 C10 23.44(13) . . . . ?
C2 N2 C7 C9 -95.57(11) . . . . ?
C27 C26 C25 C24 -0.31(16) . . . . ?
C29 C34 C33 C32 -0.31(18) . . . . ?
C29 C30 C31 C32 -0.21(17) . . . . ?
C30 C31 C32 C33 -0.01(18) . . . . ?
C31 C32 C33 C34 0.28(19) . . . . ?
C25 C26 C27 C28 0.93(16) . . . . ?
C3 N3 C1 N2 -8.81(11) . . . . ?
C3 N3 C1 N1B -178.44(18) . . . . ?
C3 N3 C1 N1A 161.01(18) . . . . ?
C3 N3 C11 C12 138.37(10) . . . . ?
C3 N3 C11 C13 -97.27(11) . . . . ?
C3 N3 C11 C14 21.78(14) . . . . ?
C33 C34 C29 F2 -179.42(10) . . . . ?
C33 C34 C29 C30 0.08(17) . . . . ?
N4A P1B N4B C4 -171.9(2) 3_756 . . . ?
N1A P1A N1A C1 -179.7(6) 3_656 . . . ?
